data_2225382
loop_
_publ_author_name
'Eissmann, Frank'
'B\"ohle, Tony'
'Mertens, Florian O. R. L.'
'Weber, Edwin'

_publ_section_title
;
 Hexakis(<i>N</i>,<i>N</i>-dimethylformamide-\k<i>O</i>)cobalt(II)
 bis(perchlorate)
;
_journal_coeditor_code SU2160
_journal_issue 3
_journal_name_full 'Acta Crystallographica Section E'
_journal_page_first m279
_journal_paper_doi 10.1107/S160053681000454X
_journal_volume 66
_journal_year 2010
_chemical_formula_iupac '[Co (C3 H7 N O)6] (Cl O4)2'
_chemical_formula_moiety 'C18 H42 Co N6 O6 2+, 2(Cl O4 -)'
_chemical_formula_sum 'C18 H42 Cl2 Co N6 O14'
_chemical_formula_weight 696.41
_chemical_name_systematic
;
Hexakis(<i>N</i>,<i>N</i>-dimethylformamide-\k<i>O</i>)cobalt(II)
bis(perchlorate)
;
_space_group_IT_number 14
_symmetry_cell_setting monoclinic
_symmetry_space_group_name_Hall '-P 2ybc'
_symmetry_space_group_name_H-M 'P 1 21/c 1'
_atom_sites_solution_hydrogens geom
_atom_sites_solution_primary direct
_atom_sites_solution_secondary difmap
_audit_creation_method SHELXL-97
_cell_angle_alpha 90.00
_cell_angle_beta 92.2650(10)
_cell_angle_gamma 90.00
_cell_formula_units_Z 4
_cell_length_a 14.7573(3)
_cell_length_b 10.7829(2)
_cell_length_c 20.7500(4)
_cell_measurement_reflns_used 9823
_cell_measurement_temperature 153(2)
_cell_measurement_theta_max 32.15
_cell_measurement_theta_min 2.34
_cell_volume 3299.29(11)
_computing_cell_refinement 'SAINT (Bruker, 2007)'
_computing_data_collection 'APEX2 (Bruker, 2007)'
_computing_data_reduction 'SAINT (Bruker, 2007)'
_computing_molecular_graphics 'SHELXTL (Sheldrick, 2008) and ORTEP-3 (Farrugia, 1997)'
_computing_publication_material 'SHELXTL (Sheldrick, 2008) and PLATON (Spek, 2009)'
_computing_structure_refinement 'SHELXL97 (Sheldrick, 2008)'
_computing_structure_solution 'SHELXS97 (Sheldrick, 2008)'
_diffrn_ambient_temperature 153(2)
_diffrn_measured_fraction_theta_full 0.998
_diffrn_measured_fraction_theta_max 0.998
_diffrn_measurement_device_type 'Bruker Kappa APEXII CCD'
_diffrn_measurement_method '\f and \w scans'
_diffrn_radiation_monochromator graphite
_diffrn_radiation_source 'fine-focus sealed tube'
_diffrn_radiation_type MoK\a
_diffrn_radiation_wavelength 0.71073
_diffrn_reflns_av_R_equivalents 0.0242
_diffrn_reflns_av_sigmaI/netI 0.0118
_diffrn_reflns_limit_h_max 17
_diffrn_reflns_limit_h_min -17
_diffrn_reflns_limit_k_max 13
_diffrn_reflns_limit_k_min -13
_diffrn_reflns_limit_l_max 25
_diffrn_reflns_limit_l_min -25
_diffrn_reflns_number 60939
_diffrn_reflns_theta_full 25.50
_diffrn_reflns_theta_max 25.50
_diffrn_reflns_theta_min 2.36
_exptl_absorpt_coefficient_mu 0.748
_exptl_absorpt_correction_T_max 0.7470
_exptl_absorpt_correction_T_min 0.6884
_exptl_absorpt_correction_type multi-scan
_exptl_absorpt_process_details '(SADABS; Bruker, 2007)'
_exptl_crystal_colour pink
_exptl_crystal_density_diffrn 1.402
_exptl_crystal_density_method 'not measured'
_exptl_crystal_description prismatic
_exptl_crystal_F_000 1460
_exptl_crystal_size_max 0.60
_exptl_crystal_size_mid 0.47
_exptl_crystal_size_min 0.47
_refine_diff_density_max 0.689
_refine_diff_density_min -0.687
_refine_ls_extinction_method none
_refine_ls_goodness_of_fit_ref 1.095
_refine_ls_hydrogen_treatment constr
_refine_ls_matrix_type full
_refine_ls_number_parameters 385
_refine_ls_number_reflns 6120
_refine_ls_number_restraints 0
_refine_ls_restrained_S_all 1.095
_refine_ls_R_factor_all 0.0468
_refine_ls_R_factor_gt 0.0370
_refine_ls_shift/su_max 0.000
_refine_ls_shift/su_mean 0.000
_refine_ls_structure_factor_coef Fsqd
_refine_ls_weighting_details 'calc w=1/[\s^2^(Fo^2^)+(0.0510P)^2^+2.6993P] where P=(Fo^2^+2Fc^2^)/3'
_refine_ls_weighting_scheme calc
_refine_ls_wR_factor_gt 0.1001
_refine_ls_wR_factor_ref 0.1069
_reflns_number_gt 5193
_reflns_number_total 6120
_reflns_threshold_expression I>2\s(I)
_cod_data_source_file su2160.cif
_cod_data_source_block I
_cod_original_sg_symbol_H-M 'P 21/c'
_cod_database_code 2225382
_cod_database_fobs_code 2225382

loop_
_symmetry_equiv_pos_as_xyz
'x, y, z'
'-x, y+1/2, -z+1/2'
'-x, -y, -z'
'x, -y-1/2, z-1/2'

loop_
_atom_site_type_symbol
_atom_site_label
_atom_site_fract_x
_atom_site_fract_y
_atom_site_fract_z
_atom_site_U_iso_or_equiv
_atom_site_adp_type
_atom_site_calc_flag
_atom_site_refinement_flags
_atom_site_occupancy
_atom_site_disorder_assembly
_atom_site_disorder_group
Co Co1 1.0000 0.0000 0.0000 0.02317(11) Uani d S 1 . .
N N1 1.06651(12) -0.03778(17) 0.19469(8) 0.0310(4) Uani d . 1 . .
O O1 1.04631(10) 0.03988(14) 0.09368(7) 0.0308(3) Uani d . 1 . .
C C1 1.05875(14) -0.0483(2) 0.13179(10) 0.0292(4) Uani d . 1 . .
H H1 1.0629 -0.1291 0.1139 0.035 Uiso calc R 1 . .
C C2 1.05863(18) 0.0810(2) 0.22680(11) 0.0412(6) Uani d . 1 . .
H H2A 1.0523 0.1470 0.1944 0.062 Uiso calc R 1 . .
H H2B 1.1131 0.0959 0.2543 0.062 Uiso calc R 1 . .
H H2C 1.0052 0.0804 0.2534 0.062 Uiso calc R 1 . .
C C3 1.0800(2) -0.1468(2) 0.23584(12) 0.0476(6) Uani d . 1 . .
H H3A 1.0842 -0.2210 0.2089 0.071 Uiso calc R 1 . .
H H3B 1.0287 -0.1552 0.2641 0.071 Uiso calc R 1 . .
H H3C 1.1362 -0.1372 0.2622 0.071 Uiso calc R 1 . .
N N2 0.86908(13) 0.34263(17) 0.02245(10) 0.0375(4) Uani d . 1 . .
O O2 0.90923(10) 0.14613(13) 0.00095(7) 0.0308(3) Uani d . 1 . .
C C4 0.92738(14) 0.25119(19) 0.02278(10) 0.0303(5) Uani d . 1 . .
H H4 0.9867 0.2657 0.0406 0.036 Uiso calc R 1 . .
C C5 0.77732(17) 0.3280(3) -0.00472(14) 0.0496(7) Uani d . 1 . .
H H5A 0.7704 0.2448 -0.0233 0.074 Uiso calc R 1 . .
H H5B 0.7659 0.3902 -0.0385 0.074 Uiso calc R 1 . .
H H5C 0.7338 0.3390 0.0293 0.074 Uiso calc R 1 . .
C C6 0.8932(2) 0.4643(3) 0.04839(18) 0.0613(8) Uani d . 1 . .
H H6A 0.9566 0.4635 0.0644 0.092 Uiso calc R 1 . .
H H6B 0.8539 0.4843 0.0839 0.092 Uiso calc R 1 . .
H H6C 0.8854 0.5268 0.0144 0.092 Uiso calc R 1 . .
N N3 0.78143(12) -0.23773(16) 0.05297(8) 0.0290(4) Uani d . 1 . .
O O3 0.90540(10) -0.11888(14) 0.04150(7) 0.0322(3) Uani d . 1 . .
C C7 0.83944(14) -0.17657(18) 0.01816(10) 0.0267(4) Uani d . 1 . .
H H7 0.8301 -0.1768 -0.0274 0.032 Uiso calc R 1 . .
C C8 0.79149(19) -0.2412(2) 0.12291(11) 0.0443(6) Uani d . 1 . .
H H8A 0.8455 -0.1941 0.1370 0.066 Uiso calc R 1 . .
H H8B 0.7980 -0.3274 0.1373 0.066 Uiso calc R 1 . .
H H8C 0.7378 -0.2044 0.1416 0.066 Uiso calc R 1 . .
C C9 0.70395(15) -0.3027(2) 0.02287(13) 0.0411(6) Uani d . 1 . .
H H9A 0.6478 -0.2597 0.0332 0.062 Uiso calc R 1 . .
H H9B 0.7022 -0.3879 0.0392 0.062 Uiso calc R 1 . .
H H9C 0.7098 -0.3041 -0.0240 0.062 Uiso calc R 1 . .
Co Co2 0.5000 1.0000 0.0000 0.03060(12) Uani d S 1 . .
N N4 0.36520(13) 1.16530(19) 0.15122(9) 0.0373(4) Uani d . 1 . .
O O4 0.39957(10) 1.06505(15) 0.05968(7) 0.0356(4) Uani d . 1 . .
C C10 0.41810(15) 1.1412(2) 0.10339(11) 0.0337(5) Uani d . 1 . .
H H10 0.4740 1.1846 0.1020 0.040 Uiso calc R 1 . .
C C11 0.27908(17) 1.1019(3) 0.15718(13) 0.0476(6) Uani d . 1 . .
H H11A 0.2694 1.0445 0.1209 0.071 Uiso calc R 1 . .
H H11B 0.2299 1.1630 0.1568 0.071 Uiso calc R 1 . .
H H11C 0.2798 1.0555 0.1978 0.071 Uiso calc R 1 . .
C C12 0.3916(2) 1.2536(3) 0.20153(13) 0.0536(7) Uani d . 1 . .
H H12A 0.4500 1.2912 0.1917 0.080 Uiso calc R 1 . .
H H12B 0.3973 1.2107 0.2431 0.080 Uiso calc R 1 . .
H H12C 0.3454 1.3186 0.2037 0.080 Uiso calc R 1 . .
N N5 0.42801(12) 0.68000(17) 0.09815(8) 0.0298(4) Uani d . 1 . .
O O5 0.46338(11) 0.82027(15) 0.02231(7) 0.0368(4) Uani d . 1 . .
C C13 0.44254(15) 0.7930(2) 0.07824(10) 0.0317(5) Uani d . 1 . .
H H13 0.4369 0.8587 0.1083 0.038 Uiso calc R 1 . .
C C14 0.43813(17) 0.5739(2) 0.05585(11) 0.0370(5) Uani d . 1 . .
H H14A 0.4380 0.6022 0.0110 0.056 Uiso calc R 1 . .
H H14B 0.3876 0.5163 0.0613 0.056 Uiso calc R 1 . .
H H14C 0.4955 0.5318 0.0668 0.056 Uiso calc R 1 . .
C C15 0.40489(19) 0.6547(2) 0.16453(11) 0.0434(6) Uani d . 1 . .
H H15A 0.4022 0.7328 0.1885 0.065 Uiso calc R 1 . .
H H15B 0.4512 0.6007 0.1849 0.065 Uiso calc R 1 . .
H H15C 0.3457 0.6134 0.1649 0.065 Uiso calc R 1 . .
N N6 0.71229(12) 1.06214(18) 0.13840(8) 0.0325(4) Uani d . 1 . .
O O6 0.58778(11) 1.00263(15) 0.08052(8) 0.0382(4) Uani d . 1 . .
C C16 0.66818(16) 1.0371(2) 0.08409(10) 0.0314(5) Uani d . 1 . .
H H16 0.6993 1.0458 0.0451 0.038 Uiso calc R 1 . .
C C17 0.66574(19) 1.0597(3) 0.19895(11) 0.0543(7) Uani d . 1 . .
H H17A 0.6593 1.1445 0.2151 0.081 Uiso calc R 1 . .
H H17B 0.7010 1.0103 0.2307 0.081 Uiso calc R 1 . .
H H17C 0.6055 1.0226 0.1918 0.081 Uiso calc R 1 . .
C C18 0.80593(17) 1.1038(3) 0.14129(13) 0.0461(6) Uani d . 1 . .
H H18A 0.8328 1.0897 0.0995 0.069 Uiso calc R 1 . .
H H18B 0.8401 1.0573 0.1748 0.069 Uiso calc R 1 . .
H H18C 0.8081 1.1925 0.1516 0.069 Uiso calc R 1 . .
Cl Cl1 0.14678(4) 0.44241(6) 0.15177(3) 0.04197(16) Uani d . 1 . .
O O7 0.15199(19) 0.4085(3) 0.21818(11) 0.0908(9) Uani d . 1 . .
O O8 0.1056(2) 0.5590(2) 0.14163(16) 0.0996(10) Uani d . 1 . .
O O9 0.23572(16) 0.4430(3) 0.12759(14) 0.0885(8) Uani d . 1 . .
O O10 0.09531(19) 0.3507(2) 0.11927(14) 0.0928(9) Uani d . 1 . .
Cl Cl2 0.35649(4) 0.93255(6) 0.32837(3) 0.04708(17) Uani d . 1 . .
O O11 0.3907(3) 0.9056(3) 0.26930(13) 0.156(2) Uani d . 1 . .
O O12 0.39639(17) 0.8536(2) 0.37650(11) 0.0723(6) Uani d . 1 . .
O O13 0.37860(18) 1.0582(2) 0.34240(13) 0.0775(7) Uani d . 1 . .
O O14 0.2614(2) 0.9285(4) 0.3290(2) 0.1486(17) Uani d . 1 . .

loop_
_atom_site_aniso_label
_atom_site_aniso_U_11
_atom_site_aniso_U_22
_atom_site_aniso_U_33
_atom_site_aniso_U_12
_atom_site_aniso_U_13
_atom_site_aniso_U_23
Co1 0.0272(2) 0.0197(2) 0.0226(2) -0.00095(14) -0.00004(15) 0.00067(14)
N1 0.0349(10) 0.0314(9) 0.0264(9) -0.0034(8) -0.0020(7) 0.0017(8)
O1 0.0399(8) 0.0264(7) 0.0255(7) -0.0027(6) -0.0048(6) 0.0003(6)
C1 0.0323(11) 0.0261(10) 0.0289(11) -0.0025(8) -0.0031(8) -0.0008(9)
C2 0.0532(14) 0.0402(13) 0.0307(12) -0.0063(11) 0.0068(10) -0.0060(10)
C3 0.0638(17) 0.0439(14) 0.0345(13) 0.0007(12) -0.0049(12) 0.0111(11)
N2 0.0332(10) 0.0276(10) 0.0513(12) 0.0070(8) -0.0047(8) -0.0014(8)
O2 0.0335(8) 0.0277(8) 0.0309(8) 0.0041(6) -0.0012(6) -0.0021(6)
C4 0.0293(10) 0.0286(11) 0.0328(11) 0.0046(8) -0.0015(8) 0.0009(9)
C5 0.0352(13) 0.0448(15) 0.0680(18) 0.0099(11) -0.0094(12) 0.0059(13)
C6 0.0535(17) 0.0330(14) 0.097(2) 0.0120(12) -0.0098(16) -0.0161(15)
N3 0.0304(9) 0.0253(9) 0.0312(9) -0.0021(7) 0.0017(7) 0.0021(7)
O3 0.0357(8) 0.0302(8) 0.0307(8) -0.0081(6) 0.0013(6) 0.0035(6)
C7 0.0304(10) 0.0234(10) 0.0264(10) 0.0029(8) 0.0004(8) 0.0023(8)
C8 0.0650(16) 0.0369(13) 0.0316(12) -0.0134(12) 0.0096(11) 0.0026(10)
C9 0.0303(11) 0.0385(13) 0.0540(15) -0.0068(10) -0.0048(10) 0.0067(11)
Co2 0.0356(2) 0.0338(2) 0.0227(2) -0.00034(17) 0.00509(17) 0.00289(16)
N4 0.0373(10) 0.0446(11) 0.0301(10) 0.0081(9) 0.0041(8) 0.0006(8)
O4 0.0371(8) 0.0389(9) 0.0314(8) 0.0012(7) 0.0080(6) 0.0006(7)
C10 0.0342(11) 0.0343(12) 0.0328(12) 0.0047(9) 0.0046(9) 0.0055(10)
C11 0.0375(13) 0.0657(17) 0.0404(13) 0.0057(12) 0.0120(10) 0.0057(12)
C12 0.0589(17) 0.0621(18) 0.0396(14) 0.0146(14) 0.0001(12) -0.0141(13)
N5 0.0364(10) 0.0321(9) 0.0215(9) 0.0018(8) 0.0070(7) -0.0012(7)
O5 0.0490(9) 0.0368(9) 0.0251(8) -0.0045(7) 0.0083(7) 0.0018(7)
C13 0.0369(11) 0.0334(12) 0.0252(11) -0.0003(9) 0.0052(9) -0.0034(9)
C14 0.0470(13) 0.0337(12) 0.0303(11) 0.0087(10) 0.0009(10) -0.0047(9)
C15 0.0613(16) 0.0424(13) 0.0275(12) -0.0021(12) 0.0151(11) 0.0034(10)
N6 0.0365(10) 0.0399(10) 0.0216(9) 0.0062(8) 0.0053(7) -0.0022(8)
O6 0.0390(9) 0.0482(10) 0.0274(8) -0.0003(7) 0.0017(7) 0.0043(7)
C16 0.0424(13) 0.0287(11) 0.0235(10) 0.0049(9) 0.0083(9) 0.0011(8)
C17 0.0557(16) 0.085(2) 0.0223(12) 0.0115(15) 0.0084(11) 0.0005(13)
C18 0.0455(14) 0.0509(15) 0.0419(14) -0.0054(12) 0.0021(11) -0.0067(12)
Cl1 0.0382(3) 0.0419(3) 0.0459(3) -0.0083(2) 0.0034(2) -0.0112(3)
O7 0.0932(19) 0.137(3) 0.0429(12) -0.0217(17) 0.0042(12) -0.0066(14)
O8 0.113(2) 0.0451(13) 0.144(3) 0.0159(14) 0.052(2) -0.0069(15)
O9 0.0543(13) 0.110(2) 0.103(2) 0.0148(14) 0.0320(13) 0.0371(17)
O10 0.105(2) 0.0667(15) 0.102(2) -0.0213(14) -0.0574(16) -0.0075(14)
Cl2 0.0476(4) 0.0455(4) 0.0473(4) 0.0024(3) -0.0087(3) -0.0001(3)
O11 0.292(5) 0.127(3) 0.0473(15) 0.129(3) -0.002(2) -0.0140(16)
O12 0.0817(16) 0.0671(14) 0.0667(14) 0.0078(12) -0.0136(12) 0.0183(11)
O13 0.0828(17) 0.0548(14) 0.0942(18) 0.0091(12) -0.0049(14) -0.0084(13)
O14 0.0579(17) 0.150(3) 0.233(5) -0.0344(19) -0.047(2) 0.057(3)

loop_
_atom_type_symbol
_atom_type_description
_atom_type_scat_dispersion_real
_atom_type_scat_dispersion_imag
_atom_type_scat_source
C C 0.0033 0.0016 'International Tables Vol C Tables 4.2.6.8 and 6.1.1.4'
H H 0.0000 0.0000 'International Tables Vol C Tables 4.2.6.8 and 6.1.1.4'
N N 0.0061 0.0033 'International Tables Vol C Tables 4.2.6.8 and 6.1.1.4'
O O 0.0106 0.0060 'International Tables Vol C Tables 4.2.6.8 and 6.1.1.4'
Co Co 0.3494 0.9721 'International Tables Vol C Tables 4.2.6.8 and 6.1.1.4'
Cl Cl 0.1484 0.1585 'International Tables Vol C Tables 4.2.6.8 and 6.1.1.4'

loop_
_geom_angle_atom_site_label_1
_geom_angle_atom_site_label_2
_geom_angle_atom_site_label_3
_geom_angle_site_symmetry_1
_geom_angle_site_symmetry_3
_geom_angle
_geom_angle_publ_flag
O2 Co1 O2 3_755 . 180.00(10) ?
O2 Co1 O1 3_755 . 88.71(6) ?
O2 Co1 O1 . . 91.29(6) ?
O2 Co1 O1 3_755 3_755 91.29(6) ?
O2 Co1 O1 . 3_755 88.71(6) ?
O1 Co1 O1 . 3_755 180.00(3) ?
O2 Co1 O3 3_755 . 88.86(6) ?
O2 Co1 O3 . . 91.14(6) ?
O1 Co1 O3 . . 86.69(6) ?
O1 Co1 O3 3_755 . 93.31(6) ?
O2 Co1 O3 3_755 3_755 91.14(6) ?
O2 Co1 O3 . 3_755 88.86(6) ?
O1 Co1 O3 . 3_755 93.31(6) ?
O1 Co1 O3 3_755 3_755 86.69(6) ?
O3 Co1 O3 . 3_755 180.00(11) ?
C1 N1 C2 . . 121.89(19) ?
C1 N1 C3 . . 121.1(2) ?
C2 N1 C3 . . 116.96(19) ?
C1 O1 Co1 . . 118.05(14) ?
O1 C1 N1 . . 124.8(2) ?
O1 C1 H1 . . 117.6 ?
N1 C1 H1 . . 117.6 ?
N1 C2 H2A . . 109.5 ?
N1 C2 H2B . . 109.5 ?
H2A C2 H2B . . 109.5 ?
N1 C2 H2C . . 109.5 ?
H2A C2 H2C . . 109.5 ?
H2B C2 H2C . . 109.5 ?
N1 C3 H3A . . 109.5 ?
N1 C3 H3B . . 109.5 ?
H3A C3 H3B . . 109.5 ?
N1 C3 H3C . . 109.5 ?
H3A C3 H3C . . 109.5 ?
H3B C3 H3C . . 109.5 ?
C4 N2 C5 . . 121.5(2) ?
C4 N2 C6 . . 121.7(2) ?
C5 N2 C6 . . 116.8(2) ?
C4 O2 Co1 . . 124.50(13) ?
O2 C4 N2 . . 123.5(2) ?
O2 C4 H4 . . 118.3 ?
N2 C4 H4 . . 118.3 ?
N2 C5 H5A . . 109.5 ?
N2 C5 H5B . . 109.5 ?
H5A C5 H5B . . 109.5 ?
N2 C5 H5C . . 109.5 ?
H5A C5 H5C . . 109.5 ?
H5B C5 H5C . . 109.5 ?
N2 C6 H6A . . 109.5 ?
N2 C6 H6B . . 109.5 ?
H6A C6 H6B . . 109.5 ?
N2 C6 H6C . . 109.5 ?
H6A C6 H6C . . 109.5 ?
H6B C6 H6C . . 109.5 ?
C7 N3 C8 . . 121.13(19) ?
C7 N3 C9 . . 121.35(19) ?
C8 N3 C9 . . 117.52(18) ?
C7 O3 Co1 . . 132.08(14) ?
O3 C7 N3 . . 123.68(19) ?
O3 C7 H7 . . 118.2 ?
N3 C7 H7 . . 118.2 ?
N3 C8 H8A . . 109.5 ?
N3 C8 H8B . . 109.5 ?
H8A C8 H8B . . 109.5 ?
N3 C8 H8C . . 109.5 ?
H8A C8 H8C . . 109.5 ?
H8B C8 H8C . . 109.5 ?
N3 C9 H9A . . 109.5 ?
N3 C9 H9B . . 109.5 ?
H9A C9 H9B . . 109.5 ?
N3 C9 H9C . . 109.5 ?
H9A C9 H9C . . 109.5 ?
H9B C9 H9C . . 109.5 ?
O5 Co2 O5 3_675 . 180.0 ?
O5 Co2 O6 3_675 3_675 89.59(6) ?
O5 Co2 O6 . 3_675 90.41(6) ?
O5 Co2 O6 3_675 . 90.41(6) ?
O5 Co2 O6 . . 89.59(6) ?
O6 Co2 O6 3_675 . 180.00(9) ?
O5 Co2 O4 3_675 . 90.90(6) ?
O5 Co2 O4 . . 89.10(6) ?
O6 Co2 O4 3_675 . 92.69(6) ?
O6 Co2 O4 . . 87.31(6) ?
O5 Co2 O4 3_675 3_675 89.10(6) ?
O5 Co2 O4 . 3_675 90.90(6) ?
O6 Co2 O4 3_675 3_675 87.31(6) ?
O6 Co2 O4 . 3_675 92.69(6) ?
O4 Co2 O4 . 3_675 180.00(7) ?
C10 N4 C11 . . 121.3(2) ?
C10 N4 C12 . . 121.4(2) ?
C11 N4 C12 . . 117.2(2) ?
C10 O4 Co2 . . 120.82(14) ?
O4 C10 N4 . . 124.1(2) ?
O4 C10 H10 . . 117.9 ?
N4 C10 H10 . . 117.9 ?
N4 C11 H11A . . 109.5 ?
N4 C11 H11B . . 109.5 ?
H11A C11 H11B . . 109.5 ?
N4 C11 H11C . . 109.5 ?
H11A C11 H11C . . 109.5 ?
H11B C11 H11C . . 109.5 ?
N4 C12 H12A . . 109.5 ?
N4 C12 H12B . . 109.5 ?
H12A C12 H12B . . 109.5 ?
N4 C12 H12C . . 109.5 ?
H12A C12 H12C . . 109.5 ?
H12B C12 H12C . . 109.5 ?
C13 N5 C14 . . 121.39(18) ?
C13 N5 C15 . . 121.39(18) ?
C14 N5 C15 . . 117.17(18) ?
C13 O5 Co2 . . 120.33(14) ?
O5 C13 N5 . . 124.3(2) ?
O5 C13 H13 . . 117.9 ?
N5 C13 H13 . . 117.9 ?
N5 C14 H14A . . 109.5 ?
N5 C14 H14B . . 109.5 ?
H14A C14 H14B . . 109.5 ?
N5 C14 H14C . . 109.5 ?
H14A C14 H14C . . 109.5 ?
H14B C14 H14C . . 109.5 ?
N5 C15 H15A . . 109.5 ?
N5 C15 H15B . . 109.5 ?
H15A C15 H15B . . 109.5 ?
N5 C15 H15C . . 109.5 ?
H15A C15 H15C . . 109.5 ?
H15B C15 H15C . . 109.5 ?
C16 N6 C18 . . 122.69(19) ?
C16 N6 C17 . . 120.3(2) ?
C18 N6 C17 . . 116.8(2) ?
C16 O6 Co2 . . 128.08(14) ?
O6 C16 N6 . . 123.7(2) ?
O6 C16 H16 . . 118.1 ?
N6 C16 H16 . . 118.1 ?
N6 C17 H17A . . 109.5 ?
N6 C17 H17B . . 109.5 ?
H17A C17 H17B . . 109.5 ?
N6 C17 H17C . . 109.5 ?
H17A C17 H17C . . 109.5 ?
H17B C17 H17C . . 109.5 ?
N6 C18 H18A . . 109.5 ?
N6 C18 H18B . . 109.5 ?
H18A C18 H18B . . 109.5 ?
N6 C18 H18C . . 109.5 ?
H18A C18 H18C . . 109.5 ?
H18B C18 H18C . . 109.5 ?
O10 Cl1 O8 . . 109.58(19) ?
O10 Cl1 O9 . . 108.8(2) ?
O8 Cl1 O9 . . 109.95(17) ?
O10 Cl1 O7 . . 106.94(18) ?
O8 Cl1 O7 . . 112.35(19) ?
O9 Cl1 O7 . . 109.08(17) ?
O11 Cl2 O14 . . 113.8(3) ?
O11 Cl2 O13 . . 107.2(2) ?
O14 Cl2 O13 . . 104.4(2) ?
O11 Cl2 O12 . . 110.06(17) ?
O14 Cl2 O12 . . 111.2(2) ?
O13 Cl2 O12 . . 110.00(15) ?

loop_
_geom_bond_atom_site_label_1
_geom_bond_atom_site_label_2
_geom_bond_site_symmetry_2
_geom_bond_distance
_geom_bond_publ_flag
Co1 O2 3_755 2.0687(14) ?
Co1 O2 . 2.0687(14) ?
Co1 O1 . 2.0799(14) ?
Co1 O1 3_755 2.0799(14) ?
Co1 O3 . 2.1044(14) ?
Co1 O3 3_755 2.1044(14) ?
N1 C1 . 1.311(3) ?
N1 C2 . 1.451(3) ?
N1 C3 . 1.462(3) ?
O1 C1 . 1.246(3) ?
C1 H1 . 0.9500 ?
C2 H2A . 0.9800 ?
C2 H2B . 0.9800 ?
C2 H2C . 0.9800 ?
C3 H3A . 0.9800 ?
C3 H3B . 0.9800 ?
C3 H3C . 0.9800 ?
N2 C4 . 1.308(3) ?
N2 C5 . 1.455(3) ?
N2 C6 . 1.457(3) ?
O2 C4 . 1.245(3) ?
C4 H4 . 0.9500 ?
C5 H5A . 0.9800 ?
C5 H5B . 0.9800 ?
C5 H5C . 0.9800 ?
C6 H6A . 0.9800 ?
C6 H6B . 0.9800 ?
C6 H6C . 0.9800 ?
N3 C7 . 1.318(3) ?
N3 C8 . 1.454(3) ?
N3 C9 . 1.460(3) ?
O3 C7 . 1.238(2) ?
C7 H7 . 0.9500 ?
C8 H8A . 0.9800 ?
C8 H8B . 0.9800 ?
C8 H8C . 0.9800 ?
C9 H9A . 0.9800 ?
C9 H9B . 0.9800 ?
C9 H9C . 0.9800 ?
Co2 O5 3_675 2.0693(15) ?
Co2 O5 . 2.0693(15) ?
Co2 O6 3_675 2.0734(16) ?
Co2 O6 . 2.0734(16) ?
Co2 O4 . 2.0898(15) ?
Co2 O4 3_675 2.0898(15) ?
N4 C10 . 1.313(3) ?
N4 C11 . 1.452(3) ?
N4 C12 . 1.455(3) ?
O4 C10 . 1.246(3) ?
C10 H10 . 0.9500 ?
C11 H11A . 0.9800 ?
C11 H11B . 0.9800 ?
C11 H11C . 0.9800 ?
C12 H12A . 0.9800 ?
C12 H12B . 0.9800 ?
C12 H12C . 0.9800 ?
N5 C13 . 1.307(3) ?
N5 C14 . 1.453(3) ?
N5 C15 . 1.458(3) ?
O5 C13 . 1.247(3) ?
C13 H13 . 0.9500 ?
C14 H14A . 0.9800 ?
C14 H14B . 0.9800 ?
C14 H14C . 0.9800 ?
C15 H15A . 0.9800 ?
C15 H15B . 0.9800 ?
C15 H15C . 0.9800 ?
N6 C16 . 1.307(3) ?
N6 C18 . 1.452(3) ?
N6 C17 . 1.456(3) ?
O6 C16 . 1.243(3) ?
C16 H16 . 0.9500 ?
C17 H17A . 0.9800 ?
C17 H17B . 0.9800 ?
C17 H17C . 0.9800 ?
C18 H18A . 0.9800 ?
C18 H18B . 0.9800 ?
C18 H18C . 0.9800 ?
Cl1 O10 . 1.403(2) ?
Cl1 O8 . 1.409(3) ?
Cl1 O9 . 1.424(2) ?
Cl1 O7 . 1.425(2) ?
Cl2 O11 . 1.375(3) ?
Cl2 O14 . 1.405(3) ?
Cl2 O13 . 1.421(3) ?
Cl2 O12 . 1.422(2) ?

loop_
_geom_hbond_atom_site_label_D
_geom_hbond_atom_site_label_H
_geom_hbond_atom_site_label_A
_geom_hbond_site_symmetry_A
_geom_hbond_distance_DH
_geom_hbond_distance_HA
_geom_hbond_distance_DA
_geom_hbond_angle_DHA
C1 H1 O2 3_755 0.95 2.44 3.004(3) 118
C2 H2A O1 . 0.98 2.39 2.796(3) 104
C3 H3C O14 1_645 0.98 2.37 3.340(4) 168
C4 H4 O10 1_655 0.95 2.42 3.303(3) 154
C5 H5A O2 . 0.98 2.35 2.762(3) 105
C5 H5B O9 3_665 0.98 2.58 3.549(4) 171
C8 H8A O3 . 0.98 2.35 2.765(3) 105
C11 H11A O4 . 0.98 2.36 2.774(3) 105
C12 H12C O9 1_565 0.98 2.59 3.397(4) 140
C13 H13 O4 . 0.95 2.50 3.022(3) 115
C14 H14A O5 . 0.98 2.39 2.775(3) 103
C15 H15A O11 . 0.98 2.52 3.482(4) 168
C15 H15C O9 . 0.98 2.55 3.446(4) 152
C17 H17C O6 . 0.98 2.32 2.742(3) 105
C18 H18A O2 1_565 0.98 2.45 3.371(3) 156

loop_
_geom_torsion_atom_site_label_1
_geom_torsion_atom_site_label_2
_geom_torsion_atom_site_label_3
_geom_torsion_atom_site_label_4
_geom_torsion_site_symmetry_1
_geom_torsion_site_symmetry_2
_geom_torsion_site_symmetry_3
_geom_torsion_site_symmetry_4
_geom_torsion
_geom_torsion_publ_flag
O2 Co1 O1 C1 3_755 . . . -43.12(16) ?
O2 Co1 O1 C1 . . . . 136.88(16) ?
O3 Co1 O1 C1 . . . . 45.82(16) ?
O3 Co1 O1 C1 3_755 . . . -134.18(16) ?
Co1 O1 C1 N1 . . . . -162.96(17) ?
C2 N1 C1 O1 . . . . 1.7(3) ?
C3 N1 C1 O1 . . . . 179.3(2) ?
O1 Co1 O2 C4 . . . . 43.38(17) ?
O1 Co1 O2 C4 3_755 . . . -136.62(17) ?
O3 Co1 O2 C4 . . . . 130.09(17) ?
O3 Co1 O2 C4 3_755 . . . -49.91(17) ?
Co1 O2 C4 N2 . . . . 179.46(16) ?
C5 N2 C4 O2 . . . . -0.7(4) ?
C6 N2 C4 O2 . . . . -179.9(2) ?
O2 Co1 O3 C7 3_755 . . . -99.80(19) ?
O2 Co1 O3 C7 . . . . 80.20(19) ?
O1 Co1 O3 C7 . . . . 171.43(19) ?
O1 Co1 O3 C7 3_755 . . . -8.57(19) ?
Co1 O3 C7 N3 . . . . -172.81(14) ?
C8 N3 C7 O3 . . . . 0.1(3) ?
C9 N3 C7 O3 . . . . 179.1(2) ?
O5 Co2 O4 C10 3_675 . . . -53.21(17) ?
O5 Co2 O4 C10 . . . . 126.79(17) ?
O6 Co2 O4 C10 3_675 . . . -142.84(16) ?
O6 Co2 O4 C10 . . . . 37.16(16) ?
Co2 O4 C10 N4 . . . . -164.16(17) ?
C11 N4 C10 O4 . . . . 0.7(3) ?
C12 N4 C10 O4 . . . . 178.8(2) ?
O6 Co2 O5 C13 3_675 . . . -131.66(17) ?
O6 Co2 O5 C13 . . . . 48.34(17) ?
O4 Co2 O5 C13 . . . . -38.97(17) ?
O4 Co2 O5 C13 3_675 . . . 141.03(17) ?
Co2 O5 C13 N5 . . . . -172.41(17) ?
C14 N5 C13 O5 . . . . 2.0(3) ?
C15 N5 C13 O5 . . . . 179.3(2) ?
O5 Co2 O6 C16 3_675 . . . -47.83(19) ?
O5 Co2 O6 C16 . . . . 132.17(19) ?
O4 Co2 O6 C16 . . . . -138.72(19) ?
O4 Co2 O6 C16 3_675 . . . 41.28(19) ?
Co2 O6 C16 N6 . . . . 163.94(16) ?
C18 N6 C16 O6 . . . . -179.2(2) ?
C17 N6 C16 O6 . . . . -4.8(4) ?
